data_4345321
loop_
_publ_author_name
'Zaltariov, Mirela F.'
'Hammerstad, Marta'
'Arabshahi, Homayon J.'
'Jovanovi\'c, Katarina'
'Richter, Klaus W.'
'Cazacu, Maria'
'Shova, Sergiu'
'Balan, Mihaela'
'Andersen, Niels H.'
'Radulovi\'c, Sini\<sa'
'Reynisson, J\'ohannes'
'Andersson, K. Kristoffer'
'Arion, Vladimir B.'

_publ_section_title
;
 New Iminodiacetate-Thiosemicarbazone Hybrids and Their Copper(II)
 Complexes Are Potential Ribonucleotide Reductase R2 Inhibitors with High
 Antiproliferative Activity.
;
_journal_issue 6
_journal_name_full 'Inorganic chemistry'
_journal_page_first 3532
_journal_page_last 3549
_journal_paper_doi 10.1021/acs.inorgchem.6b03178
_journal_volume 56
_journal_year 2017
_chemical_formula_moiety 'C16 H21 Cl3 Cu2 N4 O5 S, C H4 O'
_chemical_formula_sum 'C17 H25 Cl3 Cu2 N4 O6 S'
_chemical_formula_weight 646.90
_chemical_name_systematic
;
 ?
;
_space_group_crystal_system monoclinic
_space_group_IT_number 9
_space_group_name_Hall 'C -2yc'
_space_group_name_H-M_alt 'C 1 c 1'
_symmetry_space_group_name_Hall 'C -2yc'
_symmetry_space_group_name_H-M 'C 1 c 1'
_atom_sites_solution_hydrogens geom
_audit_creation_method SHELXL-2014
_cell_angle_alpha 90
_cell_angle_beta 107.186(3)
_cell_angle_gamma 90
_cell_formula_units_Z 4
_cell_length_a 14.1228(10)
_cell_length_b 19.8681(10)
_cell_length_c 9.6561(5)
_cell_measurement_reflns_used 9309
_cell_measurement_temperature 100(2)
_cell_measurement_theta_max 29.930
_cell_measurement_theta_min 2.496
_cell_volume 2588.5(3)
_computing_cell_refinement 'Bruker SAINT'
_computing_data_collection 'Bruker APEX2'
_computing_data_reduction 'Bruker SAINT'
_computing_molecular_graphics 'Bruker SHELXTL'
_computing_publication_material 'Bruker SHELXTL'
_computing_structure_refinement 'SHELXL-2014 (Sheldrick, 2014)'
_computing_structure_solution 'SHELXS-2014 (Sheldrick, 2014)'
_diffrn_ambient_temperature 100(2)
_diffrn_measured_fraction_theta_full 0.997
_diffrn_measured_fraction_theta_max 0.997
_diffrn_measurement_device_type 'Bruker D8 Venture'
_diffrn_measurement_method '\f and \w scans'
_diffrn_radiation_type MoK\a
_diffrn_radiation_wavelength 0.71073
_diffrn_reflns_av_R_equivalents 0.0434
_diffrn_reflns_av_unetI/netI 0.0292
_diffrn_reflns_Laue_measured_fraction_full 0.997
_diffrn_reflns_Laue_measured_fraction_max 0.997
_diffrn_reflns_limit_h_max 16
_diffrn_reflns_limit_h_min -16
_diffrn_reflns_limit_k_max 23
_diffrn_reflns_limit_k_min -23
_diffrn_reflns_limit_l_max 11
_diffrn_reflns_limit_l_min -11
_diffrn_reflns_number 24455
_diffrn_reflns_point_group_measured_fraction_full 0.996
_diffrn_reflns_point_group_measured_fraction_max 0.996
_diffrn_reflns_theta_full 25.242
_diffrn_reflns_theta_max 25.331
_diffrn_reflns_theta_min 2.050
_diffrn_source 'fine-focus sealed tube'
_exptl_absorpt_coefficient_mu 2.072
_exptl_absorpt_correction_T_max 0.7460
_exptl_absorpt_correction_T_min 0.6545
_exptl_absorpt_correction_type multi-scan
_exptl_crystal_colour red
_exptl_crystal_density_diffrn 1.660
_exptl_crystal_description block
_exptl_crystal_F_000 1312
_exptl_crystal_size_max 0.171
_exptl_crystal_size_mid 0.144
_exptl_crystal_size_min 0.057
_refine_diff_density_max 1.137
_refine_diff_density_min -0.735
_refine_diff_density_rms 0.088
_refine_ls_abs_structure_details
;
 Flack x determined using 2188 quotients [(I+)-(I-)]/[(I+)+(I-)]
 (Parsons, Flack and Wagner, Acta Cryst. B69 (2013) 249-259).
;
_refine_ls_abs_structure_Flack 0.010(7)
_refine_ls_extinction_method none
_refine_ls_goodness_of_fit_ref 1.110
_refine_ls_hydrogen_treatment constr
_refine_ls_matrix_type full
_refine_ls_number_parameters 312
_refine_ls_number_reflns 4735
_refine_ls_number_restraints 17
_refine_ls_restrained_S_all 1.110
_refine_ls_R_factor_all 0.0394
_refine_ls_R_factor_gt 0.0377
_refine_ls_shift/su_max 0.000
_refine_ls_shift/su_mean 0.000
_refine_ls_structure_factor_coef Fsqd
_refine_ls_weighting_details 'w=1/[\s^2^(Fo^2^)+(0.0326P)^2^+12.9519P] where P=(Fo^2^+2Fc^2^)/3'
_refine_ls_weighting_scheme calc
_refine_ls_wR_factor_gt 0.0887
_refine_ls_wR_factor_ref 0.0896
_reflns_Friedel_coverage 0.992
_reflns_Friedel_fraction_full 0.994
_reflns_Friedel_fraction_max 0.994
_reflns_number_gt 4576
_reflns_number_total 4735
_reflns_threshold_expression 'I > 2\s(I)'
_cod_data_source_file ic6b03178_si_003.cif
_cod_data_source_block miza083
_cod_depositor_comments 'Adding full bibliography for 4345315--4345326.cif.'
_cod_database_code 4345321
_shelx_space_group_comment
;
The symmetry employed for this shelxl refinement is uniquely defined
by the following loop, which should always be used as a source of
symmetry information in preference to the above space-group names.
They are only intended as comments.
;
_shelx_estimated_absorpt_t_min 0.718
_shelx_estimated_absorpt_t_max 0.891
_shelxl_version_number 2014-3

loop_
_space_group_symop_operation_xyz
'x, y, z'
'x, -y, z+1/2'
'x+1/2, y+1/2, z'
'x+1/2, -y+1/2, z+1/2'

loop_
_atom_site_label
_atom_site_type_symbol
_atom_site_fract_x
_atom_site_fract_y
_atom_site_fract_z
_atom_site_U_iso_or_equiv
_atom_site_adp_type
_atom_site_occupancy
_atom_site_site_symmetry_order
_atom_site_calc_flag
_atom_site_refinement_flags_posn
_atom_site_refinement_flags_adp
_atom_site_refinement_flags_occupancy
_atom_site_disorder_assembly
_atom_site_disorder_group
Cu1 Cu 0.18248(5) 0.32173(4) 1.30063(7) 0.0209(2) Uani 1 1 d . . . . .
Cu2 Cu 0.12028(5) 0.32541(5) 0.94331(7) 0.0217(2) Uani 1 1 d . . . . .
Cl1 Cl 0.04576(12) 0.37784(9) 1.31371(18) 0.0233(4) Uani 1 1 d . . . . .
Cl2 Cl 0.10354(13) 0.23817(9) 1.08853(17) 0.0240(4) Uani 1 1 d . . . . .
Cl3 Cl 0.04111(14) 0.26881(10) 0.73829(19) 0.0308(4) Uani 1 1 d . . . . .
S1 S 0.17898(13) 0.25165(11) 1.4839(2) 0.0285(4) Uani 1 1 d . . . . .
O1 O 0.1969(3) 0.3716(3) 1.1300(5) 0.0213(10) Uani 1 1 d . . . . .
O2 O 0.3542(4) 0.3655(3) 0.7533(6) 0.0401(15) Uani 1 1 d . . . . .
O3 O 0.2748(4) 0.3136(3) 0.8933(6) 0.0264(11) Uani 1 1 d . . . . .
O4 O -0.1397(6) 0.4380(6) 0.7361(11) 0.037(3) Uani 0.6 1 d D . P A 1
C16 C -0.2218(10) 0.4246(9) 0.8015(19) 0.049(3) Uani 0.6 1 d D U P A 1
H16A H -0.2857 0.4274 0.7260 0.073 Uiso 0.6 1 calc R U P A 1
H16B H -0.2196 0.4582 0.8768 0.073 Uiso 0.6 1 calc R U P A 1
H16C H -0.2137 0.3796 0.8446 0.073 Uiso 0.6 1 calc R U P A 1
O4B O -0.1258(10) 0.4627(8) 0.7679(19) 0.037(3) Uani 0.4 1 d D . P A 2
C16B C -0.2017(14) 0.4635(13) 0.849(3) 0.049(3) Uani 0.4 1 d D U P A 2
H16D H -0.2490 0.5001 0.8125 0.073 Uiso 0.4 1 calc R U P A 2
H16E H -0.1684 0.4706 0.9528 0.073 Uiso 0.4 1 calc R U P A 2
H16F H -0.2370 0.4204 0.8358 0.073 Uiso 0.4 1 calc R U P A 2
O5 O -0.0317(4) 0.3872(3) 0.9278(6) 0.0344(14) Uani 1 1 d . . . . .
N1 N 0.3277(4) 0.3041(3) 1.3608(6) 0.0207(12) Uani 1 1 d . . . . .
N2 N 0.3613(4) 0.2538(3) 1.4600(7) 0.0278(14) Uani 1 1 d . . . . .
H20 H 0.4230 0.2397 1.4809 0.033 Uiso 1 1 calc R U . . .
N3 N 0.3327(5) 0.1784(4) 1.6236(7) 0.0349(16) Uani 1 1 d . . . . .
H30A H 0.3950 0.1656 1.6447 0.042 Uiso 1 1 calc R U . . .
H30B H 0.2931 0.1596 1.6676 0.042 Uiso 1 1 calc R U . . .
N4 N 0.1264(4) 0.4113(3) 0.8208(6) 0.0246(13) Uani 1 1 d . . . . .
C1 C 0.2773(5) 0.4051(4) 1.1267(7) 0.0212(14) Uani 1 1 d . . . . .
C2 C 0.2677(5) 0.4557(4) 1.0209(7) 0.0248(15) Uani 1 1 d . . . . .
C3 C 0.3401(13) 0.4921(17) 1.010(3) 0.033(4) Uani 0.6 1 d . . P B 1
H3 H 0.3278 0.5269 0.9398 0.039 Uiso 0.6 1 calc R U P B 1
C4 C 0.4377(15) 0.4821(9) 1.101(2) 0.033(4) Uani 0.6 1 d . . P B 1
C5 C 0.452(3) 0.4298(11) 1.200(4) 0.033(4) Uani 0.6 1 d . . P B 1
H5 H 0.5175 0.4205 1.2593 0.039 Uiso 0.6 1 calc R U P B 1
C3B C 0.363(2) 0.487(3) 1.009(5) 0.033(4) Uani 0.4 1 d . . P B 2
H3B H 0.3592 0.5227 0.9423 0.039 Uiso 0.4 1 calc R U P B 2
C4B C 0.457(3) 0.4638(15) 1.093(4) 0.033(4) Uani 0.4 1 d . . P B 2
C5B C 0.462(5) 0.4166(19) 1.199(6) 0.033(4) Uani 0.4 1 d . . P B 2
H5B H 0.5242 0.4019 1.2589 0.039 Uiso 0.4 1 calc R U P B 2
C6 C 0.3734(5) 0.3898(4) 1.2178(8) 0.0236(15) Uani 1 1 d . . . . .
C7 C 0.3934(5) 0.3374(4) 1.3238(8) 0.0236(15) Uani 1 1 d . . . . .
H7 H 0.4609 0.3265 1.3703 0.028 Uiso 1 1 calc R U . . .
C8 C 0.2986(5) 0.2260(4) 1.5254(8) 0.0279(17) Uani 1 1 d . . . . .
C9 C 0.5295(15) 0.5232(11) 1.096(2) 0.052(6) Uani 0.6 1 d . . P B 1
H9A H 0.5893 0.5029 1.1612 0.079 Uiso 0.6 1 calc R U P B 1
H9B H 0.5229 0.5696 1.1261 0.079 Uiso 0.6 1 calc R U P B 1
H9C H 0.5344 0.5231 0.9966 0.079 Uiso 0.6 1 calc R U P B 1
C9B C 0.547(2) 0.4895(17) 1.054(4) 0.052(6) Uani 0.4 1 d . . P B 2
H9D H 0.5428 0.4755 0.9555 0.079 Uiso 0.4 1 calc R U P B 2
H9E H 0.6071 0.4709 1.1222 0.079 Uiso 0.4 1 calc R U P B 2
H9F H 0.5488 0.5388 1.0603 0.079 Uiso 0.4 1 calc R U P B 2
C10 C 0.1673(6) 0.4695(4) 0.9229(8) 0.0302(17) Uani 1 1 d . . . . .
H10A H 0.1696 0.5103 0.8652 0.036 Uiso 1 1 calc R U . . .
H10B H 0.1220 0.4787 0.9818 0.036 Uiso 1 1 calc R U . . .
C11 C 0.1911(5) 0.3994(4) 0.7258(8) 0.0277(16) Uani 1 1 d . . . . .
H11A H 0.2162 0.4429 0.7012 0.033 Uiso 1 1 calc R U . . .
H11B H 0.1520 0.3777 0.6344 0.033 Uiso 1 1 calc R U . . .
C12 C 0.2762(5) 0.3552(4) 0.8017(8) 0.0255(16) Uani 1 1 d . . . . .
C13 C 0.4442(6) 0.3275(6) 0.8260(12) 0.054(3) Uani 1 1 d . . . . .
H13A H 0.4967 0.3391 0.7827 0.081 Uiso 1 1 calc R U . . .
H13B H 0.4303 0.2792 0.8144 0.081 Uiso 1 1 calc R U . . .
H13C H 0.4658 0.3389 0.9294 0.081 Uiso 1 1 calc R U . . .
C14 C 0.0250(6) 0.4303(4) 0.7316(8) 0.0310(17) Uani 1 1 d . . . . .
H14A H 0.0053 0.4025 0.6425 0.037 Uiso 1 1 calc R U . . .
H14B H 0.0239 0.4781 0.7027 0.037 Uiso 1 1 calc R U . . .
C15 C -0.0462(6) 0.4193(5) 0.8174(9) 0.038(2) Uani 1 1 d D . . . .
O6 O 0.2102(5) 0.1474(4) 1.7979(8) 0.0515(17) Uani 1 1 d . . . . .
H6A H 0.1634 0.1741 1.7945 0.077 Uiso 1 1 calc R U . . .
C17 C 0.2779(10) 0.1463(8) 1.9437(13) 0.083(5) Uani 1 1 d . . . . .
H17A H 0.3235 0.1082 1.9539 0.124 Uiso 1 1 calc R U . . .
H17B H 0.2402 0.1417 2.0137 0.124 Uiso 1 1 calc R U . . .
H17C H 0.3159 0.1884 1.9623 0.124 Uiso 1 1 calc R U . . .

loop_
_atom_site_aniso_label
_atom_site_aniso_U_11
_atom_site_aniso_U_22
_atom_site_aniso_U_33
_atom_site_aniso_U_23
_atom_site_aniso_U_13
_atom_site_aniso_U_12
Cu1 0.0154(4) 0.0315(5) 0.0139(4) 0.0024(4) 0.0013(3) 0.0029(4)
Cu2 0.0179(4) 0.0322(5) 0.0135(4) 0.0019(4) 0.0024(3) -0.0020(4)
Cl1 0.0167(7) 0.0281(9) 0.0238(8) -0.0034(7) 0.0042(6) -0.0004(6)
Cl2 0.0207(8) 0.0332(10) 0.0164(8) -0.0002(7) 0.0029(6) -0.0011(7)
Cl3 0.0299(9) 0.0446(11) 0.0157(8) -0.0011(8) 0.0034(7) -0.0142(8)
S1 0.0189(8) 0.0468(12) 0.0181(8) 0.0073(8) 0.0031(7) 0.0041(8)
O1 0.019(2) 0.031(3) 0.013(2) 0.003(2) 0.0032(18) 0.001(2)
O2 0.026(3) 0.063(4) 0.034(3) -0.003(3) 0.013(2) -0.012(3)
O3 0.020(2) 0.034(3) 0.024(3) -0.005(2) 0.005(2) 0.002(2)
O4 0.025(4) 0.045(8) 0.030(6) 0.000(5) -0.009(4) 0.008(5)
C16 0.046(4) 0.048(4) 0.049(4) 0.001(2) 0.011(2) 0.002(2)
O4B 0.025(4) 0.045(8) 0.030(6) 0.000(5) -0.009(4) 0.008(5)
C16B 0.046(4) 0.048(4) 0.049(4) 0.001(2) 0.011(2) 0.002(2)
O5 0.024(3) 0.051(4) 0.025(3) 0.007(3) 0.003(2) 0.011(2)
N1 0.019(3) 0.027(3) 0.015(3) 0.002(2) 0.004(2) 0.008(2)
N2 0.015(3) 0.039(4) 0.026(3) 0.006(3) 0.001(2) 0.007(3)
N3 0.023(3) 0.050(4) 0.029(4) 0.012(3) 0.004(3) 0.009(3)
N4 0.023(3) 0.031(3) 0.017(3) 0.001(3) 0.002(2) 0.004(3)
C1 0.022(3) 0.025(4) 0.015(3) -0.005(3) 0.002(3) 0.001(3)
C2 0.031(4) 0.025(4) 0.016(3) -0.002(3) 0.004(3) 0.000(3)
C3 0.021(7) 0.041(6) 0.030(3) 0.008(4) -0.001(4) -0.011(7)
C4 0.021(7) 0.041(6) 0.030(3) 0.008(4) -0.001(4) -0.011(7)
C5 0.021(7) 0.041(6) 0.030(3) 0.008(4) -0.001(4) -0.011(7)
C3B 0.021(7) 0.041(6) 0.030(3) 0.008(4) -0.001(4) -0.011(7)
C4B 0.021(7) 0.041(6) 0.030(3) 0.008(4) -0.001(4) -0.011(7)
C5B 0.021(7) 0.041(6) 0.030(3) 0.008(4) -0.001(4) -0.011(7)
C6 0.023(4) 0.027(4) 0.019(3) -0.003(3) 0.005(3) 0.000(3)
C7 0.020(3) 0.029(4) 0.020(4) -0.006(3) 0.003(3) 0.001(3)
C8 0.024(4) 0.041(5) 0.016(3) -0.002(3) 0.001(3) -0.003(3)
C9 0.043(9) 0.063(15) 0.040(11) 0.018(9) -0.005(7) -0.031(11)
C9B 0.043(9) 0.063(15) 0.040(11) 0.018(9) -0.005(7) -0.031(11)
C10 0.038(4) 0.028(4) 0.021(4) -0.002(3) 0.003(3) 0.000(3)
C11 0.029(4) 0.037(4) 0.020(3) -0.002(3) 0.011(3) -0.008(3)
C12 0.026(4) 0.032(4) 0.020(4) -0.004(3) 0.009(3) -0.007(3)
C13 0.021(4) 0.090(8) 0.052(6) 0.005(6) 0.013(4) 0.004(5)
C14 0.027(4) 0.044(5) 0.017(3) 0.006(3) 0.000(3) 0.003(3)
C15 0.023(4) 0.053(6) 0.032(5) 0.007(4) -0.001(3) 0.010(4)
O6 0.042(4) 0.061(5) 0.056(4) 0.021(4) 0.021(3) 0.011(3)
C17 0.084(9) 0.121(12) 0.048(7) 0.028(7) 0.027(6) 0.061(9)

loop_
_atom_type_symbol
_atom_type_description
_atom_type_scat_dispersion_real
_atom_type_scat_dispersion_imag
_atom_type_scat_source
C C 0.0033 0.0016 'International Tables Vol C Tables 4.2.6.8 and 6.1.1.4'
H H 0.0000 0.0000 'International Tables Vol C Tables 4.2.6.8 and 6.1.1.4'
Cl Cl 0.1484 0.1585 'International Tables Vol C Tables 4.2.6.8 and 6.1.1.4'
Cu Cu 0.3201 1.2651 'International Tables Vol C Tables 4.2.6.8 and 6.1.1.4'
N N 0.0061 0.0033 'International Tables Vol C Tables 4.2.6.8 and 6.1.1.4'
O O 0.0106 0.0060 'International Tables Vol C Tables 4.2.6.8 and 6.1.1.4'
S S 0.1246 0.1234 'International Tables Vol C Tables 4.2.6.8 and 6.1.1.4'

loop_
_geom_angle_atom_site_label_1
_geom_angle_atom_site_label_2
_geom_angle_atom_site_label_3
_geom_angle
O1 Cu1 N1 88.9(2)
O1 Cu1 S1 170.99(16)
N1 Cu1 S1 85.52(18)
O1 Cu1 Cl1 95.69(15)
N1 Cu1 Cl1 153.13(18)
S1 Cu1 Cl1 92.47(7)
O1 Cu1 Cl2 77.95(15)
N1 Cu1 Cl2 106.31(18)
S1 Cu1 Cl2 96.84(7)
Cl1 Cu1 Cl2 100.53(6)
O1 Cu2 N4 91.9(2)
O1 Cu2 Cl3 176.64(16)
N4 Cu2 Cl3 90.17(17)
O1 Cu2 Cl2 85.54(15)
N4 Cu2 Cl2 173.92(18)
Cl3 Cu2 Cl2 92.63(7)
O1 Cu2 O3 86.82(18)
N4 Cu2 O3 76.9(2)
Cl3 Cu2 O3 91.09(13)
Cl2 Cu2 O3 108.45(14)
Cu2 Cl2 Cu1 84.35(6)
C8 S1 Cu1 96.9(3)
C1 O1 Cu1 124.8(4)
C1 O1 Cu2 116.2(4)
Cu1 O1 Cu2 110.7(2)
C12 O2 C13 116.2(7)
C12 O3 Cu2 107.0(5)
C15 O4 C16 116.3(10)
O4 C16 H16A 109.5
O4 C16 H16B 109.5
H16A C16 H16B 109.5
O4 C16 H16C 109.5
H16A C16 H16C 109.5
H16B C16 H16C 109.5
C15 O4B C16B 117.2(13)
O4B C16B H16D 109.5
O4B C16B H16E 109.5
H16D C16B H16E 109.5
O4B C16B H16F 109.5
H16D C16B H16F 109.5
H16E C16B H16F 109.5
C7 N1 N2 116.4(6)
C7 N1 Cu1 126.9(5)
N2 N1 Cu1 116.6(4)
C8 N2 N1 119.1(6)
C8 N2 H20 120.5
N1 N2 H20 120.5
C8 N3 H30A 120.0
C8 N3 H30B 120.0
H30A N3 H30B 120.0
C14 N4 C11 110.1(6)
C14 N4 C10 107.5(6)
C11 N4 C10 109.6(6)
C14 N4 Cu2 109.9(5)
C11 N4 Cu2 110.6(5)
C10 N4 Cu2 109.0(4)
O1 C1 C2 118.5(6)
O1 C1 C6 123.2(7)
C2 C1 C6 118.2(7)
C3 C2 C1 123.5(14)
C3 C2 C10 118.8(14)
C1 C2 C10 117.6(7)
C1 C2 C3B 116.7(19)
C10 C2 C3B 125.4(18)
C2 C3 C4 122(2)
C2 C3 H3 119.0
C4 C3 H3 119.0
C5 C4 C3 116.7(16)
C5 C4 C9 117.8(16)
C3 C4 C9 125.5(17)
C4 C5 C6 123(2)
C4 C5 H5 118.5
C6 C5 H5 118.5
C4B C3B C2 122(3)
C4B C3B H3B 119.1
C2 C3B H3B 119.1
C5B C4B C3B 119(2)
C5B C4B C9B 124(3)
C3B C4B C9B 117(2)
C4B C5B C6 120(4)
C4B C5B H5B 119.9
C6 C5B H5B 119.9
C5B C6 C1 124(2)
C1 C6 C5 116.6(15)
C5B C6 C7 112(2)
C1 C6 C7 123.5(7)
C5 C6 C7 119.9(15)
N1 C7 C6 125.0(7)
N1 C7 H7 117.5
C6 C7 H7 117.5
N3 C8 N2 118.4(7)
N3 C8 S1 120.7(6)
N2 C8 S1 120.9(6)
C4 C9 H9A 109.5
C4 C9 H9B 109.5
H9A C9 H9B 109.5
C4 C9 H9C 109.5
H9A C9 H9C 109.5
H9B C9 H9C 109.5
C4B C9B H9D 109.5
C4B C9B H9E 109.5
H9D C9B H9E 109.5
C4B C9B H9F 109.5
H9D C9B H9F 109.5
H9E C9B H9F 109.5
C2 C10 N4 112.6(6)
C2 C10 H10A 109.1
N4 C10 H10A 109.1
C2 C10 H10B 109.1
N4 C10 H10B 109.1
H10A C10 H10B 107.8
N4 C11 C12 110.0(6)
N4 C11 H11A 109.7
C12 C11 H11A 109.7
N4 C11 H11B 109.7
C12 C11 H11B 109.7
H11A C11 H11B 108.2
O3 C12 O2 123.6(7)
O3 C12 C11 124.9(6)
O2 C12 C11 111.5(6)
O2 C13 H13A 109.5
O2 C13 H13B 109.5
H13A C13 H13B 109.5
O2 C13 H13C 109.5
H13A C13 H13C 109.5
H13B C13 H13C 109.5
N4 C14 C15 109.5(6)
N4 C14 H14A 109.8
C15 C14 H14A 109.8
N4 C14 H14B 109.8
C15 C14 H14B 109.8
H14A C14 H14B 108.2
O5 C15 O4 122.2(9)
O5 C15 O4B 122.9(11)
O5 C15 C14 126.8(7)
O4 C15 C14 109.5(8)
O4B C15 C14 109.2(10)
C17 O6 H6A 109.5
O6 C17 H17A 109.5
O6 C17 H17B 109.5
H17A C17 H17B 109.5
O6 C17 H17C 109.5
H17A C17 H17C 109.5
H17B C17 H17C 109.5

loop_
_geom_bond_atom_site_label_1
_geom_bond_atom_site_label_2
_geom_bond_distance
Cu1 O1 1.984(5)
Cu1 N1 1.990(6)
Cu1 S1 2.264(2)
Cu1 Cl1 2.2653(18)
Cu1 Cl2 2.6162(19)
Cu2 O1 2.027(5)
Cu2 N4 2.093(6)
Cu2 Cl3 2.264(2)
Cu2 Cl2 2.285(2)
Cu2 O3 2.383(5)
S1 C8 1.695(8)
O1 C1 1.325(9)
O2 C12 1.333(9)
O2 C13 1.466(11)
O3 C12 1.215(9)
O4 C15 1.373(11)
O4 C16 1.500(15)
C16 H16A 0.9800
C16 H16B 0.9800
C16 H16C 0.9800
O4B C15 1.383(14)
O4B C16B 1.506(17)
C16B H16D 0.9800
C16B H16E 0.9800
C16B H16F 0.9800
O5 C15 1.207(10)
N1 C7 1.275(10)
N1 N2 1.369(8)
N2 C8 1.349(10)
N2 H20 0.8800
N3 C8 1.325(10)
N3 H30A 0.8800
N3 H30B 0.8800
N4 C14 1.485(9)
N4 C11 1.493(9)
N4 C10 1.518(10)
C1 C2 1.412(10)
C1 C6 1.415(10)
C2 C3 1.28(2)
C2 C10 1.479(11)
C2 C3B 1.51(3)
C3 C4 1.41(2)
C3 H3 0.9500
C4 C5 1.39(3)
C4 C9 1.54(3)
C5 C6 1.42(4)
C5 H5 0.9500
C3B C4B 1.41(3)
C3B H3B 0.9500
C4B C5B 1.37(4)
C4B C9B 1.52(5)
C5B C6 1.42(6)
C5B H5B 0.9500
C6 C7 1.428(11)
C7 H7 0.9500
C9 H9A 0.9800
C9 H9B 0.9800
C9 H9C 0.9800
C9B H9D 0.9800
C9B H9E 0.9800
C9B H9F 0.9800
C10 H10A 0.9900
C10 H10B 0.9900
C11 C12 1.495(11)
C11 H11A 0.9900
C11 H11B 0.9900
C13 H13A 0.9800
C13 H13B 0.9800
C13 H13C 0.9800
C14 C15 1.496(12)
C14 H14A 0.9900
C14 H14B 0.9900
O6 C17 1.450(14)
O6 H6A 0.8400
C17 H17A 0.9800
C17 H17B 0.9800
C17 H17C 0.9800

loop_
_geom_hbond_atom_site_label_D
_geom_hbond_atom_site_label_H
_geom_hbond_atom_site_label_A
_geom_hbond_distance_DH
_geom_hbond_distance_HA
_geom_hbond_distance_DA
_geom_hbond_angle_DHA
_geom_hbond_site_symmetry_A
N2 H20 Cl2 0.88 2.49 3.280(6) 149.5 4
N3 H30A Cl1 0.88 2.43 3.226(7) 151.3 4
N3 H30B O6 0.88 1.97 2.816(9) 160.6 .
C7 H7 Cl2 0.95 2.76 3.621(7) 150.3 4
C7 H7 Cl3 0.95 2.71 3.240(7) 115.9 4
C10 H10A Cl1 0.99 2.78 3.492(8) 129.2 2_564
C11 H11B S1 0.99 2.98 3.723(8) 133.1 1_554
O6 H6A Cl3 0.84 2.50 3.322(7) 165.4 1_556
C17 H17B Cl2 0.98 2.96 3.658(12) 129.4 1_556
C17 H17C O3 0.98 2.60 3.356(17) 134.5 1_556

loop_
_geom_torsion_atom_site_label_1
_geom_torsion_atom_site_label_2
_geom_torsion_atom_site_label_3
_geom_torsion_atom_site_label_4
_geom_torsion
C7 N1 N2 C8 166.6(7)
Cu1 N1 N2 C8 -9.1(8)
Cu1 O1 C1 C2 -158.9(5)
Cu2 O1 C1 C2 55.8(8)
Cu1 O1 C1 C6 25.3(9)
Cu2 O1 C1 C6 -120.0(6)
O1 C1 C2 C3 178.3(18)
C6 C1 C2 C3 -6(2)
O1 C1 C2 C10 1.8(10)
C6 C1 C2 C10 177.8(6)
O1 C1 C2 C3B -173(2)
C6 C1 C2 C3B 3(2)
C1 C2 C3 C4 3(3)
C10 C2 C3 C4 179.7(16)
C3B C2 C3 C4 -48(14)
C2 C3 C4 C5 1(4)
C2 C3 C4 C9 180(2)
C3 C4 C5 C6 -3(4)
C9 C4 C5 C6 178(2)
C3 C2 C3B C4B 136(17)
C1 C2 C3B C4B 3(4)
C10 C2 C3B C4B -171(2)
C2 C3B C4B C5B -6(5)
C2 C3B C4B C9B 169(3)
C3B C4B C5B C6 2(5)
C9B C4B C5B C6 -173(4)
C4B C5B C6 C1 5(4)
C4B C5B C6 C5 -51(15)
C4B C5B C6 C7 175(2)
O1 C1 C6 C5B 168(3)
C2 C1 C6 C5B -8(3)
O1 C1 C6 C5 179.4(16)
C2 C1 C6 C5 3.7(18)
O1 C1 C6 C7 -1.0(11)
C2 C1 C6 C7 -176.7(7)
C4 C5 C6 C5B 130(18)
C4 C5 C6 C1 1(3)
C4 C5 C6 C7 -179.1(17)
N2 N1 C7 C6 177.2(6)
Cu1 N1 C7 C6 -7.5(11)
C5B C6 C7 N1 -179(2)
C1 C6 C7 N1 -8.7(12)
C5 C6 C7 N1 170.9(17)
N1 N2 C8 N3 -178.5(7)
N1 N2 C8 S1 1.1(10)
Cu1 S1 C8 N3 -174.6(6)
Cu1 S1 C8 N2 5.8(7)
C3 C2 C10 N4 115.9(17)
C1 C2 C10 N4 -67.5(9)
C3B C2 C10 N4 106(3)
C14 N4 C10 C2 178.4(6)
C11 N4 C10 C2 -61.8(8)
Cu2 N4 C10 C2 59.4(7)
C14 N4 C11 C12 -157.3(6)
C10 N4 C11 C12 84.6(7)
Cu2 N4 C11 C12 -35.6(7)
Cu2 O3 C12 O2 176.1(6)
Cu2 O3 C12 C11 -6.0(9)
C13 O2 C12 O3 -5.2(11)
C13 O2 C12 C11 176.7(7)
N4 C11 C12 O3 28.1(10)
N4 C11 C12 O2 -153.8(6)
C11 N4 C14 C15 160.9(7)
C10 N4 C14 C15 -79.7(8)
Cu2 N4 C14 C15 38.7(8)
C16 O4 C15 O5 8.1(17)
C16 O4 C15 O4B -92(3)
C16 O4 C15 C14 174.9(11)
C16B O4B C15 O5 -6(2)
C16B O4B C15 O4 90(3)
C16B O4B C15 C14 -174.9(15)
N4 C14 C15 O5 -15.1(13)
N4 C14 C15 O4 178.9(8)
N4 C14 C15 O4B 153.1(10)
